data_7059410
loop_
_publ_author_name
'Martin, Carmen'
'Cano, Israel'
'Sc\'e, Fabio'
'P\'erez-Aguirre, Rub\'en'
'Gimbert-Suri\~nach, Carolina'
'Lopez-Cornejo, Pilar'
'de Pedro, Imanol'

_publ_section_title
;
 Synthesis of chiral iron-based ionic liquids: modelling stable hybrid
 materials
;
_journal_issue 16
_journal_name_full 'New Journal of Chemistry'
_journal_page_first 6375
_journal_page_last 6383
_journal_paper_doi 10.1039/D0NJ00349B
_journal_volume 44
_journal_year 2020
_chemical_absolute_configuration ad
_chemical_formula_moiety 'C16 H29 N2 O, Cl, H2 O'
_chemical_formula_sum 'C16 H31 Cl N2 O2'
_chemical_formula_weight 318.88
_space_group_crystal_system triclinic
_space_group_IT_number 1
_space_group_name_Hall 'P 1'
_space_group_name_H-M_alt 'P 1'
_atom_sites_solution_hydrogens mixed
_atom_sites_solution_primary iterative
_atom_sites_solution_secondary difmap
_audit_creation_date 2017-02-08
_audit_creation_method
;
Olex2 1.2
(compiled 2017.01.04 svn.r3372 for OlexSys, GUI svn.r5292)
;
_audit_update_record
;
2019-10-29 deposited with the CCDC.	2020-03-16 downloaded from the CCDC.
;
_cell_angle_alpha 90.888(3)
_cell_angle_beta 94.947(3)
_cell_angle_gamma 91.100(3)
_cell_formula_units_Z 2
_cell_length_a 6.6283(2)
_cell_length_b 7.8369(3)
_cell_length_c 17.6060(5)
_cell_measurement_reflns_used 30840
_cell_measurement_temperature 120(2)
_cell_measurement_theta_max 73.6660
_cell_measurement_theta_min 5.0220
_cell_volume 910.84(5)
_computing_cell_refinement 'CrysAlisPro 1.171.38.43 (Rigaku OD, 2015)'
_computing_data_collection 'CrysAlisPro 1.171.38.43 (Rigaku OD, 2015)'
_computing_data_reduction 'CrysAlisPro 1.171.38.43 (Rigaku OD, 2015)'
_computing_molecular_graphics 'Olex2 (Dolomanov et al., 2009)'
_computing_publication_material 'Olex2 (Dolomanov et al., 2009)'
_computing_structure_refinement 'ShelXL (Sheldrick, 2015)'
_computing_structure_solution 'olex2.solve (Bourhis et al., 2015)'
_diffrn_ambient_environment N~2~
_diffrn_ambient_temperature 120(2)
_diffrn_crystal_treatment 'flash frozen in gaseous N2'
_diffrn_detector 'CCD area detector'
_diffrn_detector_area_resol_mean 5.2349
_diffrn_detector_type 'Agilent Diffraction Atlas S2 detector'
_diffrn_measured_fraction_theta_full 1.000
_diffrn_measured_fraction_theta_max 0.977
_diffrn_measurement_details
;
List of Runs (angles in degrees, time in seconds):

  # Type    Start    End  Width  t~exp~   \w     \q     \k     \f   Frames
#--------------------------------------------------------------------------
  1  \w    -40.00  -6.00   2.00    2.00    --  -38.50 -83.00 -29.99   17
  2  \w   -111.00 -17.00   2.00    2.00    --  -38.50 -38.00 -60.00   47
  3  \w     16.00 112.00   2.00    2.00    --   42.83  57.00  30.00   48
  4  \w    -27.00  69.00   2.00    2.00    --   42.83 -57.00 -30.00   48
  5  \w      2.00  98.00   2.00    2.00    --   42.83-125.00-120.00   48
  6  \w     14.00  46.00   2.00    2.00    --   46.00  79.00 -72.14   16
  7  \w     14.00  46.00   2.00    2.00    --   46.00  79.00  59.81   16
  8  \w     18.00  46.00   2.00    2.00    --   50.00  79.00 169.04   14
  9  \w     18.00  46.00   2.00    2.00    --   50.00  80.00 132.69   14
 10  \w     22.00  48.00   2.00    2.00    --   54.00  78.00 -55.35   13
 11  \w     24.00 126.00   2.00    2.00    --   54.00  72.00  37.36   51
 12  \w     23.00 127.00   2.00    2.00    --   54.00  77.00  77.81   52
 13  \w     31.00 135.00   2.00    2.00    --   62.00  76.00  81.37   52
 14  \w     31.00 135.00   2.00    2.00    --   62.00  75.00-147.23   52
 15  \w     36.00 138.00   2.00    2.00    --   66.00  72.00-118.29   51
 16  \w     35.00 139.00   2.00    2.00    --   66.00  74.00 146.52   52
 17  \w     35.00 139.00   2.00    2.00    --   66.00  77.00  88.05   52
 18  \w     39.00 143.00   2.00    2.00    --   70.00  77.00 -91.28   52
 19  \w     39.00 143.00   2.00    2.00    --   70.00  76.00 -26.89   52
 20  \w     44.00 146.00   2.00    2.00    --   74.00  73.00  14.04   51
 21  \w     43.00 147.00   2.00    2.00    --   74.00  76.00 -48.51   52
 22  \w     44.00 146.00   2.00    2.00    --   74.00  70.00-144.31   51
 23  \w     47.00 151.00   2.00    2.00    --   78.00  77.00 158.11   52
 24  \w     51.00 155.00   2.00    2.00    --   82.00  76.00  55.53   52
 25  \w     53.00 153.00   2.00    2.00    --   82.00  68.00 -84.75   50
 26  \w     57.00 157.00   2.00    2.00    --   86.00  67.00 -11.35   50
 27  \w     57.00 157.00   2.00    2.00    --   86.00  69.00 103.15   50
 28  \w     73.00 177.00   2.00    2.00    --  104.50  77.00  60.00   52
 29  \w     33.00 121.00   2.00    2.00    --  104.50-125.00  90.00   44
 30  \w     80.00 176.00   2.00    2.00    --  104.50  45.00  30.00   48
 31  \w     77.00 175.00   2.00    2.00    --  104.50  61.00 150.00   49
 32  \w     73.00 177.00   2.00    2.00    --  104.50  77.00-120.00   52
 33  \w     33.00  97.00   2.00    2.00    --  104.50 -45.00 150.00   32
 34  \w     73.00 177.00   2.00    2.00    --  104.50  77.00-180.00   52
 35  \w     33.00  97.00   2.00    2.00    --  104.50 -45.00 -60.00   32
 36  \w     23.00 109.00   2.00    2.00    --  104.50 -94.00 120.00   43
 37  \w     23.00 109.00   2.00    2.00    --  104.50 -94.00 -90.00   43
 38  \w     73.00 177.00   2.00    2.00    --  104.50  77.00 120.00   52
 39  \w     73.00 177.00   2.00    2.00    --  104.50  77.00  30.00   52
 40  \w     73.00 177.00   2.00    2.00    --  104.50  77.00-150.00   52
 41  \w     77.00 175.00   2.00    2.00    --  104.50  59.00 -50.10   49
 42  \w     73.00 177.00   2.00    2.00    --  104.50  77.00 -90.00   52
 43  \w     80.00 176.00   2.00    2.00    --  104.50  45.00   0.00   48
 44  \w     77.00 175.00   2.00    2.00    --  104.50  61.00-180.00   49
 45  \w     73.00 177.00   2.00    2.00    --  104.50  77.00  90.00   52
 46  \w     23.00 109.00   2.00    2.00    --  104.50 -94.00-180.00   43
 47  \w    -50.00  34.00   2.00    2.00    --  -38.50  38.00  90.00   42
 48  \w    -45.00  -7.00   2.00    2.00    --  -38.50 -82.00 -92.00   19
 49  \w    -44.00 128.00   2.00    2.00    --   42.83   0.00 -30.00   86
 50  \w     20.00 114.00   2.00    2.00    --   42.83  38.00  60.00   47
 51  \w    -44.00 128.00   2.00    2.00    --   42.83   0.00-180.00   86
 52  \w    -44.00 128.00   2.00    2.00    --   42.83   0.00-150.00   86
 53  \w     16.00 112.00   2.00    2.00    --   42.83  57.00-180.00   48
 54  \w    -44.00 128.00   2.00    2.00    --   42.83   0.00-120.00   86
 55  \w    -44.00 128.00   2.00    2.00    --   42.83   0.00 -90.00   86
 56  \w    -44.00 128.00   2.00    2.00    --   42.83   0.00 -60.00   86
 57  \w     13.00  39.00   2.00    2.00    --   46.00  83.00-112.72   13
 58  \w     22.00  48.00   2.00    2.00    --   54.00  78.00 -15.46   13
 59  \w     27.00 131.00   2.00    2.00    --   58.00  74.00-166.88   52
 60  \w     39.00 143.00   2.00    2.00    --   70.00  77.00 -42.62   52
 61  \w     43.00 147.00   2.00    2.00    --   74.00  77.00 -99.98   52
 62  \w     46.00 144.00   2.00    2.00    --   74.00  63.00  43.57   49
 63  \w     33.00  97.00   2.00    2.00    --  104.50 -45.00-120.00   32
 64  \w     18.00 178.00   2.00    2.00    --  104.50   0.00 -60.00   80
 65  \w     18.00 178.00   2.00    2.00    --  104.50   0.00 -90.00   80
 66  \w     18.00 178.00   2.00    2.00    --  104.50   0.00-120.00   80
 67  \w     18.00 178.00   2.00    2.00    --  104.50   0.00-150.00   80
 68  \w     18.00 178.00   2.00    2.00    --  104.50   0.00-180.00   80
 69  \w     73.00 177.00   2.00    2.00    --  104.50  77.00 150.00   52
 70  \w     77.00 175.00   2.00    2.00    --  104.50  61.00  60.00   49
 71  \w     77.00 175.00   2.00    2.00    --  104.50  61.00  30.00   49
 72  \w     77.00 175.00   2.00    2.00    --  104.50  61.00 -30.00   49
 73  \w     77.00 175.00   2.00    2.00    --  104.50  61.00-120.00   49
 74  \w     18.00 162.00   2.00    2.00    --  104.50   0.00  90.00   72
 75  \w     18.00 178.00   2.00    2.00    --  104.50   0.00 -30.00   80
 76  \w     18.00 178.00   2.00    2.00    --  104.50   0.00   0.00   80
 77  \w     74.00 178.00   2.00    2.00    --  104.50  78.00-161.68   52
 78  \w     18.00 178.00   2.00    2.00    --  104.50   0.00  60.00   80
 79  \w     18.00 178.00   2.00    2.00    --  104.50   0.00  30.00   80
 80  \w     77.00 175.00   2.00    2.00    --  104.50  61.00 120.00   49
;
_diffrn_measurement_device '\k-geometry diffractometer'
_diffrn_measurement_device_type 'SuperNova, Atlas'
_diffrn_measurement_method '\w scans'
_diffrn_measurement_specimen_support 'MiTeGen micromount'
_diffrn_orient_matrix_type 'CrysAlisPro convention (1999,Acta A55,543-557)'
_diffrn_orient_matrix_UB_11 -0.1246433000
_diffrn_orient_matrix_UB_12 0.1638302000
_diffrn_orient_matrix_UB_13 -0.0065961000
_diffrn_orient_matrix_UB_21 -0.0251016000
_diffrn_orient_matrix_UB_22 -0.0235130000
_diffrn_orient_matrix_UB_23 -0.0873656000
_diffrn_orient_matrix_UB_31 -0.1956536000
_diffrn_orient_matrix_UB_32 -0.1061865000
_diffrn_orient_matrix_UB_33 0.0063491000
_diffrn_radiation_collimation 'focusing mirrors'
_diffrn_radiation_monochromator mirror
_diffrn_radiation_probe x-ray
_diffrn_radiation_type CuK\a
_diffrn_radiation_wavelength 1.54184
_diffrn_radiation_wavelength_determination fundamental
_diffrn_radiation_xray_symbol K-L~2,3~
_diffrn_reflns_av_R_equivalents 0.0466
_diffrn_reflns_av_unetI/netI 0.0234
_diffrn_reflns_Laue_measured_fraction_full 1.000
_diffrn_reflns_Laue_measured_fraction_max 0.977
_diffrn_reflns_limit_h_max 8
_diffrn_reflns_limit_h_min -7
_diffrn_reflns_limit_k_max 9
_diffrn_reflns_limit_k_min -9
_diffrn_reflns_limit_l_max 21
_diffrn_reflns_limit_l_min -21
_diffrn_reflns_number 49890
_diffrn_reflns_point_group_measured_fraction_full 0.970
_diffrn_reflns_point_group_measured_fraction_max 0.939
_diffrn_reflns_theta_full 67.684
_diffrn_reflns_theta_max 73.944
_diffrn_reflns_theta_min 5.044
_diffrn_source 'microfocus sealed tube'
_diffrn_source_current 0.8
_diffrn_source_power 0.04
_diffrn_source_target Cu
_diffrn_source_type 'Agilent Diffraction microfocus tube'
_diffrn_source_voltage 50
_exptl_absorpt_coefficient_mu 1.900
_exptl_absorpt_correction_T_max 0.901
_exptl_absorpt_correction_T_min 0.509
_exptl_absorpt_correction_type gaussian
_exptl_absorpt_process_details
;
CrysAlisPro 1.171.38.43 (Rigaku Oxford Diffraction, 2015)
Numerical absorption correction based on gaussian integration over
			a multifaceted crystal model
Empirical absorption correction using spherical harmonics,
 implemented in SCALE3 ABSPACK scaling algorithm.
;
_exptl_crystal_colour 'clear colourless'
_exptl_crystal_colour_lustre clear
_exptl_crystal_colour_primary colourless
_exptl_crystal_density_diffrn 1.163
_exptl_crystal_description plate
_exptl_crystal_F_000 348
_exptl_crystal_recrystallization_method 'Crystallised from acetonitrile at 4 degree celcius'
_exptl_crystal_size_max 0.505
_exptl_crystal_size_mid 0.258
_exptl_crystal_size_min 0.058
_refine_diff_density_max 0.289
_refine_diff_density_min -0.334
_refine_diff_density_rms 0.041
_refine_ls_abs_structure_details
;
 Flack x determined using 3161 quotients [(I+)-(I-)]/[(I+)+(I-)]
 (Parsons, Flack and Wagner, Acta Cryst. B69 (2013) 249-259).
;
_refine_ls_abs_structure_Flack 0.000(13)
_refine_ls_extinction_method none
_refine_ls_goodness_of_fit_ref 1.040
_refine_ls_hydrogen_treatment mixed
_refine_ls_matrix_type full
_refine_ls_number_parameters 401
_refine_ls_number_reflns 6939
_refine_ls_number_restraints 7
_refine_ls_restrained_S_all 1.040
_refine_ls_R_factor_all 0.0416
_refine_ls_R_factor_gt 0.0409
_refine_ls_shift/su_max 0.000
_refine_ls_shift/su_mean 0.000
_refine_ls_structure_factor_coef Fsqd
_refine_ls_weighting_details 'w=1/[\s^2^(Fo^2^)+(0.0768P)^2^+0.2292P] where P=(Fo^2^+2Fc^2^)/3'
_refine_ls_weighting_scheme calc
_refine_ls_wR_factor_gt 0.1109
_refine_ls_wR_factor_ref 0.1119
_reflns_Friedel_coverage 0.923
_reflns_Friedel_fraction_full 0.940
_reflns_Friedel_fraction_max 0.901
_reflns_number_gt 6812
_reflns_number_total 6939
_reflns_threshold_expression 'I > 2\s(I)'
_cod_data_source_file d0nj00349b2.cif
_cod_data_source_block icrjda
_cod_depositor_comments
;Adding full bibliography for 7059409--7059410.cif.

 Adding full bibliography for 7059409--7059410.cif.
;
_cod_original_cell_volume 910.84(6)
_cod_database_code 7059410
_nottingham_internal_coll_name ICRJDA
_nottingham_internal_coll_number 16483
_nottingham_internal_coll_client ICR/JDU
_nottingham_internal_coll_type custom
_nottingham_internal_coll_frame_method 'ofand \w scans'
_nottingham_internal_coll_frame_time 'degrees,, 2.00'
_nottingham_internal_coll_frame_width 'in, 2.00'
_nottingham_internal_coll_user pczwl
_nottingham_internal_coll_date 12/09/2016
_nottingham_internal_coll_location NOTTS
_nottingham_internal_coll_instrument 'GVB, PL13110001'
_nottingham_internal_process_date 13/09/2016
_nottingham_internal_process_user pczwl
_nottingham_internal_solution_date 13/9/2016
_nottingham_internal_solution_user pczwl
_nottingham_internal_refinement_date 8/2/2017
_nottingham_internal_refinement_user pczwl
_nottingham_internal_validation_date 8/2/2017
_nottingham_internal_validation_user pczwl
_nottingham_internal_archive_date 8/2/2017
_shelx_shelxl_version_number 2016/6
_chemical_oxdiff_formula 'C16 H31 Cl N2 O2'
_chemical_oxdiff_usercomment 'ICRJDA #16483 GVB-1152 micromount in fomblin for ICR/JDU'
_shelx_space_group_comment
;
The symmetry employed for this shelxl refinement is uniquely defined
by the following loop, which should always be used as a source of
symmetry information in preference to the above space-group names.
They are only intended as comments.
;
_reflns_odcompleteness_completeness 99.97
_reflns_odcompleteness_iscentric 1
_reflns_odcompleteness_theta 67.13
_olex2_refinement_description
;
1. Fixed Uiso
 At 1.2 times of:
  All C(H) groups, All C(H,H) groups
 At 1.5 times of:
  All C(H,H,H) groups, All O(H,H) groups
2. Restrained distances
 O2W-H2WA = O2W-H2WB = O1W-H1WB = O1W-H1WA
 0.87 with sigma of 0.02
3.a Ternary CH refined with riding coordinates:
 C8(H8), C9(H9), C12(H12), C14(H14), C28(H28), C29(H29), C32(H32), C34(H34)
3.b Secondary CH2 refined with riding coordinates:
 C6(H6A,H6B), C10(H10A,H10B), C11(H11A,H11B), C13(H13A,H13B), C26(H26A,H26B),
 C30(H30A,H30B), C31(H31A,H31B), C33(H33A,H33B)
3.c Aromatic/amide H refined with riding coordinates:
 C4(H4), C5(H5), C24(H24), C25(H25)
3.d Idealised Me refined as rotating group:
 C15(H15A,H15B,H15C), C16(H16A,H16B,H16C), C17(H17A,H17B,H17C), C18(H18A,H18B,
 H18C), C19(H19A,H19B,H19C), C35(H35A,H35B,H35C), C36(H36A,H36B,H36C), C37(H37A,
 H37B,H37C), C38(H38A,H38B,H38C), C39(H39A,H39B,H39C)
;
_olex2_date_sample_data_collection 2016-09-13
_olex2_date_sample_submission 2016-09-12
_olex2_exptl_crystal_mounting_method 'in fomblin film on a micromount'
_olex2_submission_special_instructions 'No special instructions were received'
_oxdiff_exptl_absorpt_empirical_details
;
Empirical correction (ABSPACK) includes:
- Absorption correction using spherical harmonics
- Frame scaling
;
_oxdiff_exptl_absorpt_empirical_full_max 1.502
_oxdiff_exptl_absorpt_empirical_full_min 0.687

loop_
_space_group_symop_operation_xyz
'x, y, z'

loop_
_atom_site_label
_atom_site_type_symbol
_atom_site_fract_x
_atom_site_fract_y
_atom_site_fract_z
_atom_site_U_iso_or_equiv
_atom_site_adp_type
_atom_site_occupancy
_atom_site_site_symmetry_order
_atom_site_calc_flag
_atom_site_refinement_flags_posn
_atom_site_refinement_flags_adp
_atom_site_refinement_flags_occupancy
_atom_site_disorder_assembly
_atom_site_disorder_group
N1 N 0.8470(4) 1.0203(3) 0.81313(14) 0.0235(5) Uani 1 1 d . . . . .
C2 C 0.9532(5) 1.1668(4) 0.82420(16) 0.0240(6) Uani 1 1 d . . . . .
N3 N 0.8446(4) 1.2733(3) 0.86323(14) 0.0237(5) Uani 1 1 d . . . . .
C4 C 0.6654(5) 1.1919(4) 0.87783(18) 0.0285(7) Uani 1 1 d . . . . .
H4 H 0.561287 1.238539 0.905133 0.034 Uiso 1 1 calc R . . . .
C5 C 0.6658(5) 1.0349(4) 0.84635(17) 0.0267(7) Uani 1 1 d . . . . .
H5 H 0.561710 0.949989 0.846746 0.032 Uiso 1 1 calc R . . . .
C6 C 0.9075(5) 0.8686(4) 0.77031(17) 0.0273(7) Uani 1 1 d . . . . .
H6A H 1.054301 0.851031 0.781988 0.033 Uiso 1 1 calc R . . . .
H6B H 0.834169 0.766670 0.787182 0.033 Uiso 1 1 calc R . . . .
O7 O 0.8664(3) 0.8852(3) 0.69215(11) 0.0249(4) Uani 1 1 d . . . . .
C8 C 0.6617(4) 0.8391(3) 0.66261(14) 0.0204(5) Uani 1 1 d . . . . .
H8 H 0.592694 0.776224 0.702387 0.024 Uiso 1 1 calc R . . . .
C9 C 0.6705(4) 0.7237(3) 0.59234(15) 0.0232(6) Uani 1 1 d . . . . .
H9 H 0.729177 0.793748 0.552328 0.028 Uiso 1 1 calc R . . . .
C10 C 0.4516(5) 0.6756(4) 0.56245(18) 0.0311(7) Uani 1 1 d . . . . .
H10A H 0.453147 0.600452 0.516800 0.037 Uiso 1 1 calc R . . . .
H10B H 0.386041 0.611478 0.601952 0.037 Uiso 1 1 calc R . . . .
C11 C 0.3293(5) 0.8336(4) 0.54190(17) 0.0327(7) Uani 1 1 d . . . . .
H11A H 0.188115 0.798274 0.524986 0.039 Uiso 1 1 calc R . . . .
H11B H 0.387210 0.891256 0.498855 0.039 Uiso 1 1 calc R . . . .
C12 C 0.3284(5) 0.9595(4) 0.60920(17) 0.0299(7) Uani 1 1 d . . . . .
H12 H 0.255022 0.903860 0.649830 0.036 Uiso 1 1 calc R . . . .
C13 C 0.5455(5) 1.0001(4) 0.64192(16) 0.0241(6) Uani 1 1 d . . . . .
H13A H 0.616943 1.064316 0.603956 0.029 Uiso 1 1 calc R . . . .
H13B H 0.542553 1.073636 0.688018 0.029 Uiso 1 1 calc R . . . .
C14 C 0.8085(5) 0.5690(4) 0.60641(17) 0.0288(6) Uani 1 1 d . . . . .
H14 H 0.944487 0.614380 0.627274 0.035 Uiso 1 1 calc R . . . .
C15 C 0.7348(7) 0.4454(4) 0.6648(2) 0.0418(8) Uani 1 1 d . . . . .
H15A H 0.718405 0.507499 0.712572 0.063 Uiso 1 1 calc GR . . . .
H15B H 0.834206 0.355562 0.674273 0.063 Uiso 1 1 calc GR . . . .
H15C H 0.604457 0.393939 0.645081 0.063 Uiso 1 1 calc GR . . . .
C16 C 0.8378(6) 0.4751(5) 0.5315(2) 0.0429(9) Uani 1 1 d . . . . .
H16A H 0.709706 0.419744 0.511715 0.064 Uiso 1 1 calc GR . . . .
H16B H 0.941561 0.388623 0.540429 0.064 Uiso 1 1 calc GR . . . .
H16C H 0.880820 0.556950 0.494228 0.064 Uiso 1 1 calc GR . . . .
C17 C 0.2172(6) 1.1212(5) 0.5857(2) 0.0410(8) Uani 1 1 d . . . . .
H17A H 0.282507 1.174642 0.543911 0.062 Uiso 1 1 calc GR . . . .
H17B H 0.221667 1.200836 0.629263 0.062 Uiso 1 1 calc GR . . . .
H17C H 0.075871 1.092143 0.568639 0.062 Uiso 1 1 calc GR . . . .
C18 C 1.1581(6) 1.2018(5) 0.8001(2) 0.0426(9) Uani 1 1 d . . . . .
H18A H 1.161113 1.313513 0.775919 0.064 Uiso 1 1 calc GR . . . .
H18B H 1.191748 1.113226 0.763627 0.064 Uiso 1 1 calc GR . . . .
H18C H 1.257164 1.201836 0.844751 0.064 Uiso 1 1 calc GR . . . .
C19 C 0.9033(5) 1.4485(4) 0.88831(18) 0.0278(7) Uani 1 1 d . . . . .
H19A H 0.782729 1.519248 0.886352 0.042 Uiso 1 1 calc GR . . . .
H19B H 0.999743 1.495684 0.854614 0.042 Uiso 1 1 calc GR . . . .
H19C H 0.966618 1.447304 0.940699 0.042 Uiso 1 1 calc GR . . . .
N21 N 0.7239(4) 0.2583(3) 0.11262(13) 0.0231(5) Uani 1 1 d . . . . .
C22 C 0.6117(5) 0.1140(4) 0.10267(17) 0.0258(7) Uani 1 1 d . . . . .
N23 N 0.7102(4) 0.0086(3) 0.05889(14) 0.0258(6) Uani 1 1 d . . . . .
C24 C 0.8869(5) 0.0876(4) 0.04055(17) 0.0276(7) Uani 1 1 d . . . . .
H24 H 0.984269 0.040550 0.010100 0.033 Uiso 1 1 calc R . . . .
C25 C 0.8958(5) 0.2439(4) 0.07386(17) 0.0258(7) Uani 1 1 d . . . . .
H25 H 1.000039 0.327904 0.071230 0.031 Uiso 1 1 calc R . . . .
C26 C 0.6858(5) 0.4028(4) 0.16386(17) 0.0250(6) Uani 1 1 d . . . . .
H26A H 0.778971 0.499231 0.154865 0.030 Uiso 1 1 calc R . . . .
H26B H 0.545248 0.441443 0.152578 0.030 Uiso 1 1 calc R . . . .
O27 O 0.7147(3) 0.3548(3) 0.24036(11) 0.0230(4) Uani 1 1 d . . . . .
C28 C 0.9243(4) 0.3255(3) 0.26680(14) 0.0191(5) Uani 1 1 d . . . . .
H28 H 0.989851 0.263010 0.225835 0.023 Uiso 1 1 calc R . . . .
C29 C 0.9279(4) 0.2133(3) 0.33718(15) 0.0223(6) Uani 1 1 d . . . . .
H29 H 0.873851 0.282779 0.378723 0.027 Uiso 1 1 calc R . . . .
C30 C 1.1504(5) 0.1778(4) 0.36250(17) 0.0290(6) Uani 1 1 d . . . . .
H30A H 1.157129 0.107880 0.408978 0.035 Uiso 1 1 calc R . . . .
H30B H 1.209762 0.111268 0.321959 0.035 Uiso 1 1 calc R . . . .
C31 C 1.2750(5) 0.3421(4) 0.37896(17) 0.0305(6) Uani 1 1 d . . . . .
H31A H 1.225107 0.402633 0.423198 0.037 Uiso 1 1 calc R . . . .
H31B H 1.418324 0.313427 0.392448 0.037 Uiso 1 1 calc R . . . .
C32 C 1.2621(5) 0.4596(4) 0.31042(16) 0.0271(6) Uani 1 1 d . . . . .
H32 H 1.322915 0.399325 0.267697 0.033 Uiso 1 1 calc R . . . .
C33 C 1.0397(5) 0.4921(4) 0.28475(15) 0.0233(6) Uani 1 1 d . . . . .
H33A H 0.976897 0.554772 0.325602 0.028 Uiso 1 1 calc R . . . .
H33B H 1.031699 0.563927 0.238855 0.028 Uiso 1 1 calc R . . . .
C34 C 0.7928(5) 0.0515(4) 0.32553(17) 0.0300(7) Uani 1 1 d . . . . .
H34 H 0.653931 0.088616 0.306959 0.036 Uiso 1 1 calc R . . . .
C35 C 0.8619(6) -0.0724(4) 0.26624(19) 0.0368(8) Uani 1 1 d . . . . .
H35A H 0.874893 -0.012529 0.218390 0.055 Uiso 1 1 calc GR . . . .
H35B H 0.762137 -0.166073 0.257519 0.055 Uiso 1 1 calc GR . . . .
H35C H 0.993323 -0.118471 0.284587 0.055 Uiso 1 1 calc GR . . . .
C36 C 0.7757(7) -0.0386(5) 0.4018(2) 0.0479(10) Uani 1 1 d . . . . .
H36A H 0.904965 -0.091172 0.418040 0.072 Uiso 1 1 calc GR . . . .
H36B H 0.668699 -0.126970 0.395515 0.072 Uiso 1 1 calc GR . . . .
H36C H 0.742534 0.045052 0.440582 0.072 Uiso 1 1 calc GR . . . .
C37 C 1.3804(6) 0.6258(5) 0.3272(2) 0.0385(7) Uani 1 1 d . . . . .
H37A H 1.373362 0.695345 0.281317 0.058 Uiso 1 1 calc GR . . . .
H37B H 1.522190 0.600960 0.342811 0.058 Uiso 1 1 calc GR . . . .
H37C H 1.322058 0.688436 0.368402 0.058 Uiso 1 1 calc GR . . . .
C38 C 0.4168(5) 0.0803(5) 0.1354(2) 0.0374(8) Uani 1 1 d . . . . .
H38A H 0.350794 -0.021661 0.110883 0.056 Uiso 1 1 calc GR . . . .
H38B H 0.328749 0.178446 0.126765 0.056 Uiso 1 1 calc GR . . . .
H38C H 0.441781 0.061948 0.190342 0.056 Uiso 1 1 calc GR . . . .
C39 C 0.6488(6) -0.1672(4) 0.0359(2) 0.0340(8) Uani 1 1 d . . . . .
H39A H 0.532305 -0.202706 0.063003 0.051 Uiso 1 1 calc GR . . . .
H39B H 0.761663 -0.243609 0.048590 0.051 Uiso 1 1 calc GR . . . .
H39C H 0.611485 -0.172573 -0.019171 0.051 Uiso 1 1 calc GR . . . .
Cl1 Cl 0.39379(9) 0.64473(8) 0.82820(4) 0.03007(18) Uani 1 1 d . . . . .
Cl2 Cl 0.17334(10) 0.63154(8) 1.09680(4) 0.0343(2) Uani 1 1 d . . . . .
O2W O 0.1387(5) 0.8416(4) 0.94328(16) 0.0503(8) Uani 1 1 d D . . . .
H2WA H 0.228(7) 0.794(7) 0.916(3) 0.075 Uiso 1 1 d DR . . . .
H2WB H 0.157(9) 0.779(7) 0.983(2) 0.075 Uiso 1 1 d DR . . . .
O1W O 0.4197(6) 0.4291(4) 0.98135(16) 0.0552(9) Uani 1 1 d D . . . .
H1WA H 0.418(10) 0.492(7) 0.942(3) 0.083 Uiso 1 1 d DR . . . .
H1WB H 0.354(9) 0.479(8) 1.016(3) 0.083 Uiso 1 1 d DR . . . .

loop_
_atom_site_aniso_label
_atom_site_aniso_U_11
_atom_site_aniso_U_22
_atom_site_aniso_U_33
_atom_site_aniso_U_23
_atom_site_aniso_U_13
_atom_site_aniso_U_12
N1 0.0241(14) 0.0210(12) 0.0245(11) 0.0030(9) -0.0041(10) 0.0029(10)
C2 0.0232(16) 0.0256(15) 0.0223(13) 0.0041(11) -0.0039(11) 0.0008(12)
N3 0.0251(14) 0.0208(12) 0.0243(11) 0.0026(9) -0.0037(10) 0.0014(10)
C4 0.0216(17) 0.0328(17) 0.0314(15) 0.0032(12) 0.0036(12) -0.0022(13)
C5 0.0248(17) 0.0285(16) 0.0265(15) 0.0033(12) 0.0002(12) -0.0055(13)
C6 0.0304(17) 0.0208(14) 0.0289(14) -0.0017(11) -0.0079(12) 0.0059(13)
O7 0.0220(11) 0.0265(10) 0.0256(10) 0.0011(8) -0.0010(8) -0.0009(8)
C8 0.0182(14) 0.0211(13) 0.0218(12) 0.0057(10) 0.0002(10) -0.0003(11)
C9 0.0259(16) 0.0218(13) 0.0218(12) 0.0041(10) -0.0004(10) 0.0029(11)
C10 0.0321(17) 0.0247(14) 0.0344(15) 0.0019(11) -0.0085(12) 0.0009(13)
C11 0.0295(17) 0.0350(17) 0.0318(15) 0.0040(12) -0.0094(12) 0.0047(14)
C12 0.0269(16) 0.0344(17) 0.0284(14) 0.0088(12) -0.0001(11) 0.0073(13)
C13 0.0287(16) 0.0206(13) 0.0232(12) 0.0052(10) 0.0020(10) 0.0034(12)
C14 0.0334(17) 0.0214(13) 0.0304(14) 0.0015(11) -0.0043(12) 0.0061(12)
C15 0.062(2) 0.0211(14) 0.0412(17) 0.0086(13) -0.0021(16) 0.0098(15)
C16 0.055(2) 0.0356(18) 0.0375(17) -0.0026(13) -0.0005(15) 0.0219(17)
C17 0.041(2) 0.0435(19) 0.0383(17) 0.0042(14) -0.0048(14) 0.0208(17)
C18 0.029(2) 0.047(2) 0.053(2) -0.0106(17) 0.0101(16) -0.0057(17)
C19 0.0309(18) 0.0193(14) 0.0325(15) 0.0012(12) -0.0016(13) -0.0018(13)
N21 0.0223(13) 0.0238(12) 0.0225(11) 0.0063(9) -0.0035(9) 0.0020(10)
C22 0.0226(16) 0.0281(15) 0.0256(14) 0.0059(11) -0.0057(12) 0.0000(13)
N23 0.0245(14) 0.0263(13) 0.0256(12) 0.0034(10) -0.0040(10) -0.0021(11)
C24 0.0270(17) 0.0320(16) 0.0238(14) 0.0038(12) 0.0015(11) 0.0008(14)
C25 0.0242(16) 0.0291(15) 0.0239(14) 0.0084(11) 0.0000(11) -0.0027(13)
C26 0.0249(16) 0.0231(14) 0.0265(14) 0.0062(11) -0.0027(11) 0.0047(12)
O27 0.0190(11) 0.0276(10) 0.0225(9) 0.0062(7) 0.0008(7) 0.0032(8)
C28 0.0182(14) 0.0189(13) 0.0202(11) 0.0054(9) 0.0010(9) 0.0020(10)
C29 0.0261(15) 0.0198(13) 0.0206(12) 0.0063(10) -0.0005(10) -0.0032(11)
C30 0.0308(17) 0.0267(14) 0.0278(14) 0.0071(11) -0.0077(12) -0.0023(12)
C31 0.0278(16) 0.0325(16) 0.0295(14) 0.0029(12) -0.0065(11) -0.0045(13)
C32 0.0241(16) 0.0289(15) 0.0282(13) 0.0014(11) 0.0027(11) -0.0068(12)
C33 0.0259(15) 0.0195(12) 0.0250(13) 0.0055(10) 0.0040(11) -0.0010(11)
C34 0.0347(17) 0.0263(14) 0.0277(14) 0.0097(11) -0.0045(12) -0.0091(13)
C35 0.048(2) 0.0218(14) 0.0386(16) 0.0041(12) -0.0096(14) -0.0046(14)
C36 0.061(3) 0.045(2) 0.0358(17) 0.0189(15) -0.0053(16) -0.0300(19)
C37 0.0330(19) 0.0378(18) 0.0440(17) 0.0016(14) 0.0021(14) -0.0141(15)
C38 0.0205(17) 0.045(2) 0.0462(19) -0.0019(16) 0.0022(14) -0.0043(15)
C39 0.0351(19) 0.0303(17) 0.0359(17) -0.0012(13) 0.0001(14) -0.0058(15)
Cl1 0.0272(4) 0.0298(4) 0.0340(4) 0.0061(3) 0.0070(3) -0.0037(3)
Cl2 0.0364(5) 0.0365(4) 0.0308(4) 0.0046(3) 0.0088(3) -0.0094(3)
O2W 0.069(2) 0.0483(16) 0.0353(13) 0.0096(11) 0.0080(13) 0.0312(15)
O1W 0.077(2) 0.0533(17) 0.0384(14) 0.0141(12) 0.0120(14) 0.0341(17)

loop_
_atom_type_symbol
_atom_type_description
_atom_type_scat_dispersion_real
_atom_type_scat_dispersion_imag
_atom_type_scat_source
C C 0.0181 0.0091 'International Tables Vol C Tables 4.2.6.8 and 6.1.1.4'
H H 0.0000 0.0000 'International Tables Vol C Tables 4.2.6.8 and 6.1.1.4'
N N 0.0311 0.0180 'International Tables Vol C Tables 4.2.6.8 and 6.1.1.4'
O O 0.0492 0.0322 'International Tables Vol C Tables 4.2.6.8 and 6.1.1.4'
Cl Cl 0.3639 0.7018 'International Tables Vol C Tables 4.2.6.8 and 6.1.1.4'

loop_
_exptl_crystal_face_index_h
_exptl_crystal_face_index_k
_exptl_crystal_face_index_l
_exptl_crystal_face_perp_dist
-4 0 1 0.1380
4 0 -1 0.1200
0 5 -2 0.2420
-1 -2 1 0.1987
1 -5 2 0.2506
0 0 -1 0.0268
0 0 1 0.0308
-4 -3 2 0.1721
4 3 -2 0.1984
2 -4 0 0.2476
-4 1 1 0.1766
-2 -3 -7 0.1509
-3 0 9 0.1047
3 0 -9 0.0863
0 3 10 0.1353

loop_
_geom_angle_atom_site_label_1
_geom_angle_atom_site_label_2
_geom_angle_atom_site_label_3
_geom_angle
_geom_angle_site_symmetry_1
_geom_angle_site_symmetry_3
_geom_angle_publ_flag
C2 N1 C5 108.9(3) . . ?
C2 N1 C6 126.1(3) . . ?
C5 N1 C6 124.9(3) . . ?
N1 C2 C18 126.1(3) . . ?
N3 C2 N1 107.8(3) . . ?
N3 C2 C18 126.1(3) . . ?
C2 N3 C4 109.0(3) . . ?
C2 N3 C19 126.5(3) . . ?
C4 N3 C19 124.5(3) . . ?
C5 C4 N3 107.4(3) . . ?
C4 C5 N1 106.9(3) . . ?
O7 C6 N1 112.1(2) . . ?
C6 O7 C8 115.3(2) . . ?
O7 C8 C9 108.8(2) . . ?
O7 C8 C13 109.5(2) . . ?
C13 C8 C9 110.4(2) . . ?
C8 C9 C10 107.7(2) . . ?
C8 C9 C14 113.4(2) . . ?
C10 C9 C14 114.0(2) . . ?
C11 C10 C9 111.4(3) . . ?
C10 C11 C12 112.1(2) . . ?
C13 C12 C11 110.0(2) . . ?
C17 C12 C11 111.0(2) . . ?
C17 C12 C13 111.4(3) . . ?
C8 C13 C12 112.0(2) . . ?
C15 C14 C9 113.5(3) . . ?
C15 C14 C16 110.6(3) . . ?
C16 C14 C9 110.8(2) . . ?
C22 N21 C25 109.3(3) . . ?
C22 N21 C26 126.1(3) . . ?
C25 N21 C26 124.2(3) . . ?
N21 C22 C38 125.5(3) . . ?
N23 C22 N21 107.2(3) . . ?
N23 C22 C38 127.3(3) . . ?
C22 N23 C24 109.4(3) . . ?
C22 N23 C39 126.5(3) . . ?
C24 N23 C39 124.1(3) . . ?
C25 C24 N23 107.3(3) . . ?
C24 C25 N21 106.8(3) . . ?
O27 C26 N21 110.7(2) . . ?
C26 O27 C28 114.0(2) . . ?
O27 C28 C29 108.3(2) . . ?
O27 C28 C33 111.4(2) . . ?
C33 C28 C29 111.0(2) . . ?
C28 C29 C30 107.6(2) . . ?
C28 C29 C34 113.6(2) . . ?
C30 C29 C34 113.9(2) . . ?
C31 C30 C29 112.0(2) . . ?
C32 C31 C30 111.7(2) . . ?
C31 C32 C33 109.7(2) . . ?
C37 C32 C31 112.0(3) . . ?
C37 C32 C33 111.4(3) . . ?
C28 C33 C32 110.8(2) . . ?
C29 C34 C36 110.6(2) . . ?
C35 C34 C29 113.5(3) . . ?
C35 C34 C36 110.5(3) . . ?

loop_
_geom_bond_atom_site_label_1
_geom_bond_atom_site_label_2
_geom_bond_distance
_geom_bond_site_symmetry_2
_geom_bond_publ_flag
N1 C2 1.337(4) . ?
N1 C5 1.386(4) . ?
N1 C6 1.478(4) . ?
C2 N3 1.334(4) . ?
C2 C18 1.479(5) . ?
N3 C4 1.383(5) . ?
N3 C19 1.470(4) . ?
C4 C5 1.341(5) . ?
C6 O7 1.388(4) . ?
O7 C8 1.448(3) . ?
C8 C9 1.527(4) . ?
C8 C13 1.523(3) . ?
C9 C10 1.538(4) . ?
C9 C14 1.543(4) . ?
C10 C11 1.524(4) . ?
C11 C12 1.531(4) . ?
C12 C13 1.529(4) . ?
C12 C17 1.523(4) . ?
C14 C15 1.528(5) . ?
C14 C16 1.529(4) . ?
N21 C22 1.343(4) . ?
N21 C25 1.383(4) . ?
N21 C26 1.476(4) . ?
C22 N23 1.338(4) . ?
C22 C38 1.480(5) . ?
N23 C24 1.379(5) . ?
N23 C39 1.470(4) . ?
C24 C25 1.348(5) . ?
C26 O27 1.402(3) . ?
O27 C28 1.450(3) . ?
C28 C29 1.529(3) . ?
C28 C33 1.516(4) . ?
C29 C30 1.536(4) . ?
C29 C34 1.539(4) . ?
C30 C31 1.527(4) . ?
C31 C32 1.527(4) . ?
C32 C33 1.532(4) . ?
C32 C37 1.520(4) . ?
C34 C35 1.520(5) . ?
C34 C36 1.539(4) . ?

loop_
_geom_hbond_atom_site_label_D
_geom_hbond_atom_site_label_H
_geom_hbond_atom_site_label_A
_geom_hbond_distance_DH
_geom_hbond_distance_HA
_geom_hbond_distance_DA
_geom_hbond_angle_DHA
_geom_hbond_site_symmetry_A
O2W H2WA Cl1 0.88(3) 2.29(3) 3.153(3) 166(5) .
O2W H2WB Cl2 0.86(3) 2.32(3) 3.180(3) 172(6) .
O1W H1WA Cl1 0.86(3) 2.34(3) 3.198(3) 175(6) .
O1W H1WB Cl2 0.87(3) 2.28(3) 3.144(3) 174(6) .

loop_
_exptl_oxdiff_crystal_face_indexfrac_h
_exptl_oxdiff_crystal_face_indexfrac_k
_exptl_oxdiff_crystal_face_indexfrac_l
_exptl_oxdiff_crystal_face_x
_exptl_oxdiff_crystal_face_y
_exptl_oxdiff_crystal_face_z
-3.9997 0.0004 1.0425 0.4917 0.0093 0.7891
3.9997 -0.0004 -1.0425 -0.4917 -0.0093 -0.7891
0.0004 4.9957 -2.0271 0.8318 0.0596 -0.5434
-1.0001 -1.9982 1.0215 -0.2095 -0.0172 0.4143
0.9995 -4.9957 2.0162 -0.9563 -0.0838 0.3477
0.0001 -0.0006 -0.9989 0.0065 0.0873 -0.0063
-0.0001 0.0006 0.9989 -0.0065 -0.0873 0.0063
-3.9999 -2.9972 2.0590 -0.0061 -0.0090 1.1139
3.9999 2.9972 -2.0590 0.0061 0.0090 -1.1139
1.9996 -3.9974 0.0017 -0.9042 0.0436 0.0333
-3.9996 0.9998 1.0366 0.6555 -0.0137 0.6830
-1.9991 -3.0024 -6.9526 -0.1968 0.7282 0.6658
-3.0006 0.0052 9.0225 0.3153 -0.7131 0.6438
3.0006 -0.0052 -9.0225 -0.3153 0.7131 -0.6438
-0.0010 3.0041 9.9710 0.4265 -0.9417 -0.2555
